data_7040455
loop_
_publ_author_name
'Zhang, Guangchao'
'Deng, Baojia'
'Wang, Shaowu'
'Wei, Yun'
'Zhou, Shuangliu'
'Zhu, Xiancui'
'Huang, Zeming'
'Mu, Xiaolong'

_publ_section_title
;
 Di and trinuclear rare-earth metal complexes supported by 3-amido
 appended indolyl ligands: synthesis, characterization and catalytic
 activity towards isoprene 1,4-cis polymerization.
;
_journal_issue 39
_journal_name_full 'Dalton transactions (Cambridge, England : 2003)'
_journal_page_first 15445
_journal_paper_doi 10.1039/c6dt02922a
_journal_volume 45
_journal_year 2016
_chemical_formula_sum 'C80 H110 N8 O Y2'
_chemical_formula_weight 1377.58
_chemical_name_systematic
; 
 ? 
;
_space_group_IT_number 2
_symmetry_cell_setting triclinic
_symmetry_space_group_name_Hall '-P 1'
_symmetry_space_group_name_H-M 'P -1'
_atom_sites_solution_hydrogens geom
_atom_sites_solution_primary direct
_atom_sites_solution_secondary difmap
_audit_creation_method SHELXL-97
_audit_update_record
;
2016-06-24 deposited with the CCDC.
2016-08-23 downloaded from the CCDC.
;
_cell_angle_alpha 104.563(2)
_cell_angle_beta 98.834(2)
_cell_angle_gamma 93.354(2)
_cell_formula_units_Z 2
_cell_length_a 12.0907(5)
_cell_length_b 14.9826(7)
_cell_length_c 24.4211(11)
_cell_measurement_reflns_used 9962
_cell_measurement_temperature 273(2)
_cell_measurement_theta_max 27.83
_cell_measurement_theta_min 3.15
_cell_volume 4209.1(3)
_computing_cell_refinement 'Bruker SAINT'
_computing_data_collection 'Bruker APEX2'
_computing_data_reduction 'Bruker SAINT'
_computing_molecular_graphics 'Bruker SHELXTL'
_computing_publication_material 'Bruker SHELXTL'
_computing_structure_refinement 'SHELXL-97 (Sheldrick, 1997)'
_computing_structure_solution 'SHELXS-97 (Sheldrick, 1990)'
_diffrn_ambient_temperature 273(2)
_diffrn_measured_fraction_theta_full 0.967
_diffrn_measured_fraction_theta_max 0.967
_diffrn_measurement_device_type 'Bruker APEX-II CCD'
_diffrn_measurement_method '\f and \w scans'
_diffrn_radiation_monochromator graphite
_diffrn_radiation_source 'fine-focus sealed tube'
_diffrn_radiation_type MoK\a
_diffrn_radiation_wavelength 0.71073
_diffrn_reflns_av_R_equivalents 0.1321
_diffrn_reflns_av_sigmaI/netI 0.1456
_diffrn_reflns_limit_h_max 14
_diffrn_reflns_limit_h_min -14
_diffrn_reflns_limit_k_max 17
_diffrn_reflns_limit_k_min -17
_diffrn_reflns_limit_l_max 29
_diffrn_reflns_limit_l_min -29
_diffrn_reflns_number 60301
_diffrn_reflns_theta_full 25.00
_diffrn_reflns_theta_max 25.00
_diffrn_reflns_theta_min 2.96
_diffrn_standards_number 0
_exptl_absorpt_coefficient_mu 1.415
_exptl_absorpt_correction_T_max 0.7554
_exptl_absorpt_correction_T_min 0.7367
_exptl_absorpt_correction_type multi-scan
_exptl_crystal_colour colorless
_exptl_crystal_density_diffrn 1.087
_exptl_crystal_density_method 'not measured'
_exptl_crystal_description block
_exptl_crystal_F_000 1464
_exptl_crystal_size_max 0.23
_exptl_crystal_size_mid 0.22
_exptl_crystal_size_min 0.21
_platon_squeeze_details
;
;
_refine_diff_density_max 0.613
_refine_diff_density_min -0.745
_refine_diff_density_rms 0.093
_refine_ls_extinction_method none
_refine_ls_goodness_of_fit_ref 0.997
_refine_ls_hydrogen_treatment mixed
_refine_ls_matrix_type full
_refine_ls_number_parameters 879
_refine_ls_number_reflns 14346
_refine_ls_number_restraints 2069
_refine_ls_restrained_S_all 0.981
_refine_ls_R_factor_all 0.1592
_refine_ls_R_factor_gt 0.0876
_refine_ls_shift/su_max 0.001
_refine_ls_shift/su_mean 0.000
_refine_ls_structure_factor_coef Fsqd
_refine_ls_weighting_details 'calc w=1/[\s^2^(Fo^2^)+(0.1300P)^2^+0.0000P] where P=(Fo^2^+2Fc^2^)/3'
_refine_ls_weighting_scheme calc
_refine_ls_wR_factor_gt 0.2099
_refine_ls_wR_factor_ref 0.2372
_reflns_number_gt 7792
_reflns_number_total 14346
_reflns_threshold_expression >2sigma(I)
_cod_data_source_file c6dt02922a2.cif
_cod_data_source_block mo_120621a_0m
_cod_depositor_comments
;
The following automatic conversions were performed:

'_symmetry_cell_setting' value 'Triclinic' changed to 'triclinic'
according to
/usr/data/users/saulius/crontab/automatic-downloads/rss-feeds/RSC/lib/dictionaries/cif_core.dic
dictionary named 'cif_core.dic' version 2.4.2 from 2011-04-26.

Automatic conversion script
Id: cif_fix_values 4268 2015-11-12 08:31:59Z antanas 

 Adding full bibliography for 7040444--7040455.cif.
;
_cod_original_sg_symbol_H-M P-1
_cod_database_code 7040455

loop_
_symmetry_equiv_pos_as_xyz
'x, y, z'
'-x, -y, -z'

loop_
_atom_site_label
_atom_site_type_symbol
_atom_site_fract_x
_atom_site_fract_y
_atom_site_fract_z
_atom_site_U_iso_or_equiv
_atom_site_adp_type
_atom_site_occupancy
_atom_site_symmetry_multiplicity
_atom_site_calc_flag
_atom_site_refinement_flags
_atom_site_disorder_assembly
_atom_site_disorder_group
C1 C 0.5102(6) 0.6159(5) 0.7986(3) 0.0462(13) Uani 1 1 d U . .
H1 H 0.5521 0.6581 0.7858 0.055 Uiso 1 1 calc R . .
C2 C 0.5505(6) 0.5866(5) 0.8466(3) 0.0523(14) Uani 1 1 d U . .
C3 C 0.4610(6) 0.5224(5) 0.8502(3) 0.0524(15) Uani 1 1 d U . .
C4 C 0.4469(7) 0.4643(5) 0.8879(4) 0.0596(15) Uani 1 1 d U . .
H4 H 0.4774 0.4930 0.9286 0.072 Uiso 1 1 calc R . .
C5 C 0.3471(7) 0.4108(6) 0.8779(4) 0.0652(16) Uani 1 1 d U . .
H5 H 0.3358 0.3735 0.9022 0.078 Uiso 1 1 calc R . .
C6 C 0.2626(7) 0.4102(6) 0.8332(4) 0.0691(18) Uani 1 1 d U . .
H6 H 0.1962 0.3721 0.8282 0.083 Uiso 1 1 calc R . .
C7 C 0.2720(7) 0.4635(6) 0.7956(4) 0.0632(15) Uani 1 1 d U . .
H7 H 0.2133 0.4623 0.7659 0.076 Uiso 1 1 calc R . .
C8 C 0.3726(6) 0.5194(5) 0.8033(3) 0.0546(14) Uani 1 1 d U . .
C9 C 0.6644(6) 0.6077(5) 0.8847(3) 0.0599(16) Uani 1 1 d U . .
H9A H 0.7097 0.6531 0.8733 0.072 Uiso 1 1 calc R . .
H9B H 0.6555 0.6340 0.9242 0.072 Uiso 1 1 calc R . .
C10 C 0.8192(7) 0.5319(6) 0.9254(4) 0.069(2) Uani 1 1 d U . .
C11 C 0.9065(9) 0.6070(8) 0.9242(5) 0.115(3) Uani 1 1 d U . .
H11A H 0.9124 0.6043 0.8851 0.173 Uiso 1 1 calc R . .
H11B H 0.9779 0.5982 0.9444 0.173 Uiso 1 1 calc R . .
H11C H 0.8847 0.6664 0.9423 0.173 Uiso 1 1 calc R . .
C12 C 0.7907(9) 0.5525(8) 0.9858(4) 0.105(3) Uani 1 1 d U . .
H12A H 0.7605 0.6113 0.9946 0.158 Uiso 1 1 calc R . .
H12B H 0.8576 0.5544 1.0131 0.158 Uiso 1 1 calc R . .
H12C H 0.7360 0.5047 0.9878 0.158 Uiso 1 1 calc R . .
C13 C 0.8660(9) 0.4400(7) 0.9133(5) 0.113(3) Uani 1 1 d U . .
H13A H 0.8163 0.3949 0.9217 0.169 Uiso 1 1 calc R . .
H13B H 0.9386 0.4453 0.9368 0.169 Uiso 1 1 calc R . .
H13C H 0.8730 0.4208 0.8735 0.169 Uiso 1 1 calc R . .
C14 C 0.4869(6) 0.4139(5) 0.6810(3) 0.0493(14) Uani 1 1 d U . .
H14 H 0.4337 0.3655 0.6796 0.059 Uiso 1 1 calc R . .
C15 C 0.4785(6) 0.4650(5) 0.6421(3) 0.0471(14) Uani 1 1 d U . .
C16 C 0.5752(6) 0.5347(5) 0.6613(3) 0.0463(14) Uani 1 1 d U . .
C17 C 0.6165(6) 0.6078(5) 0.6420(3) 0.0535(14) Uani 1 1 d U . .
H17 H 0.5781 0.6211 0.6095 0.064 Uiso 1 1 calc R . .
C18 C 0.7138(6) 0.6594(6) 0.6714(4) 0.0610(16) Uani 1 1 d U . .
H18 H 0.7410 0.7095 0.6595 0.073 Uiso 1 1 calc R . .
C19 C 0.7729(7) 0.6378(6) 0.7192(4) 0.0613(18) Uani 1 1 d U . .
H19 H 0.8397 0.6736 0.7381 0.074 Uiso 1 1 calc R . .
C20 C 0.7371(6) 0.5666(5) 0.7394(3) 0.0551(15) Uani 1 1 d U . .
H20 H 0.7785 0.5535 0.7713 0.066 Uiso 1 1 calc R . .
C21 C 0.6359(6) 0.5135(5) 0.7107(3) 0.0478(13) Uani 1 1 d U . .
C22 C 0.3945(6) 0.4508(5) 0.5862(3) 0.0540(15) Uani 1 1 d U . .
H22A H 0.4348 0.4490 0.5546 0.065 Uiso 1 1 calc R . .
H22B H 0.3489 0.3920 0.5782 0.065 Uiso 1 1 calc R . .
C23 C 0.2556(7) 0.5284(5) 0.5360(3) 0.0591(18) Uani 1 1 d U . .
C24 C 0.1790(7) 0.6046(7) 0.5498(4) 0.082(3) Uani 1 1 d U . .
H24A H 0.1299 0.5896 0.5744 0.123 Uiso 1 1 calc R . .
H24B H 0.1348 0.6102 0.5149 0.123 Uiso 1 1 calc R . .
H24C H 0.2236 0.6622 0.5690 0.123 Uiso 1 1 calc R . .
C25 C 0.1796(8) 0.4351(6) 0.5056(4) 0.089(3) Uani 1 1 d U . .
H25A H 0.2261 0.3851 0.4988 0.133 Uiso 1 1 calc R . .
H25B H 0.1383 0.4395 0.4697 0.133 Uiso 1 1 calc R . .
H25C H 0.1279 0.4238 0.5299 0.133 Uiso 1 1 calc R . .
C26 C 0.3294(7) 0.5495(6) 0.4937(3) 0.075(2) Uani 1 1 d U . .
H26A H 0.3600 0.6133 0.5065 0.112 Uiso 1 1 calc R . .
H26B H 0.2844 0.5379 0.4562 0.112 Uiso 1 1 calc R . .
H26C H 0.3896 0.5104 0.4921 0.112 Uiso 1 1 calc R . .
C27 C 0.3315(6) 0.7939(5) 0.7148(3) 0.0501(14) Uani 1 1 d U . .
H27 H 0.3310 0.8576 0.7287 0.060 Uiso 1 1 calc R . .
C28 C 0.1518(6) 0.7793(6) 0.7405(4) 0.0611(15) Uani 1 1 d U . .
C29 C 0.1412(7) 0.7772(6) 0.7960(4) 0.0674(16) Uani 1 1 d U . .
C30 C 0.0501(7) 0.8192(6) 0.8197(4) 0.0771(19) Uani 1 1 d U . .
H30 H 0.0400 0.8179 0.8565 0.093 Uiso 1 1 calc R . .
C31 C -0.0218(7) 0.8609(6) 0.7880(4) 0.0775(19) Uani 1 1 d U . .
H31 H -0.0790 0.8908 0.8041 0.093 Uiso 1 1 calc R . .
C32 C -0.0116(7) 0.8595(6) 0.7338(4) 0.0752(19) Uani 1 1 d U . .
H32 H -0.0644 0.8858 0.7125 0.090 Uiso 1 1 calc R . .
C33 C 0.0757(6) 0.8200(6) 0.7086(4) 0.0634(17) Uani 1 1 d U . .
C34 C 0.0795(7) 0.8155(6) 0.6462(4) 0.0697(19) Uani 1 1 d U . .
H34 H 0.1436 0.7818 0.6360 0.084 Uiso 1 1 calc R . .
C35 C -0.0251(8) 0.7641(7) 0.6043(5) 0.102(3) Uani 1 1 d U . .
H35A H -0.0400 0.7042 0.6106 0.154 Uiso 1 1 calc R . .
H35B H -0.0126 0.7569 0.5656 0.154 Uiso 1 1 calc R . .
H35C H -0.0883 0.7990 0.6104 0.154 Uiso 1 1 calc R . .
C36 C 0.1022(8) 0.9130(7) 0.6397(5) 0.101(3) Uani 1 1 d U . .
H36A H 0.0373 0.9458 0.6452 0.151 Uiso 1 1 calc R . .
H36B H 0.1181 0.9094 0.6019 0.151 Uiso 1 1 calc R . .
H36C H 0.1657 0.9451 0.6679 0.151 Uiso 1 1 calc R . .
C37 C 0.2221(7) 0.7326(7) 0.8328(4) 0.0774(19) Uani 1 1 d U . .
H37 H 0.2620 0.6904 0.8069 0.093 Uiso 1 1 calc R . .
C38 C 0.3100(9) 0.8065(8) 0.8739(5) 0.111(3) Uani 1 1 d U . .
H38A H 0.3377 0.8475 0.8534 0.166 Uiso 1 1 calc R . .
H38B H 0.3712 0.7771 0.8894 0.166 Uiso 1 1 calc R . .
H38C H 0.2763 0.8412 0.9046 0.166 Uiso 1 1 calc R . .
C39 C 0.1651(9) 0.6752(8) 0.8668(5) 0.108(3) Uani 1 1 d U . .
H39A H 0.1368 0.7161 0.8974 0.162 Uiso 1 1 calc R . .
H39B H 0.2189 0.6398 0.8827 0.162 Uiso 1 1 calc R . .
H39C H 0.1039 0.6340 0.8417 0.162 Uiso 1 1 calc R . .
C40 C 0.5129(6) 0.8257(5) 0.6943(3) 0.0472(13) Uani 1 1 d U . .
C41 C 0.5793(6) 0.8754(5) 0.7465(3) 0.0508(15) Uani 1 1 d U . .
C42 C 0.6722(6) 0.9375(5) 0.7441(4) 0.0604(17) Uani 1 1 d U . .
H42 H 0.7187 0.9707 0.7779 0.072 Uiso 1 1 calc R . .
C43 C 0.6932(7) 0.9485(5) 0.6931(4) 0.0613(16) Uani 1 1 d U . .
H43 H 0.7536 0.9893 0.6925 0.074 Uiso 1 1 calc R . .
C44 C 0.6278(6) 0.9010(5) 0.6436(4) 0.0600(16) Uani 1 1 d U . .
H44 H 0.6437 0.9104 0.6093 0.072 Uiso 1 1 calc R . .
C45 C 0.5375(6) 0.8385(5) 0.6419(3) 0.0514(14) Uani 1 1 d U . .
C46 C 0.4647(6) 0.7857(5) 0.5845(3) 0.0575(16) Uani 1 1 d U . .
H46 H 0.4310 0.7273 0.5888 0.069 Uiso 1 1 calc R . .
C47 C 0.5316(8) 0.7635(7) 0.5346(4) 0.084(3) Uani 1 1 d U . .
H47A H 0.5420 0.8175 0.5208 0.127 Uiso 1 1 calc R . .
H47B H 0.4909 0.7137 0.5040 0.127 Uiso 1 1 calc R . .
H47C H 0.6037 0.7457 0.5480 0.127 Uiso 1 1 calc R . .
C48 C 0.3701(8) 0.8437(6) 0.5696(4) 0.083(3) Uani 1 1 d U . .
H48A H 0.3305 0.8605 0.6013 0.125 Uiso 1 1 calc R . .
H48B H 0.3189 0.8082 0.5362 0.125 Uiso 1 1 calc R . .
H48C H 0.4016 0.8988 0.5621 0.125 Uiso 1 1 calc R . .
C49 C 0.5628(6) 0.8665(5) 0.8046(3) 0.0544(16) Uani 1 1 d U . .
H49 H 0.5018 0.8174 0.7991 0.065 Uiso 1 1 calc R . .
C50 C 0.5281(8) 0.9556(6) 0.8398(4) 0.077(2) Uani 1 1 d U . .
H50A H 0.5891 1.0038 0.8485 0.115 Uiso 1 1 calc R . .
H50B H 0.5096 0.9462 0.8750 0.115 Uiso 1 1 calc R . .
H50C H 0.4636 0.9733 0.8184 0.115 Uiso 1 1 calc R . .
C51 C 0.6680(7) 0.8407(6) 0.8390(4) 0.073(2) Uani 1 1 d U . .
H51A H 0.6988 0.7913 0.8146 0.110 Uiso 1 1 calc R . .
H51B H 0.6478 0.8210 0.8709 0.110 Uiso 1 1 calc R . .
H51C H 0.7229 0.8938 0.8528 0.110 Uiso 1 1 calc R . .
C52 C 0.6421(6) 0.2258(5) 0.7958(3) 0.0505(14) Uani 1 1 d U . .
H52 H 0.6414 0.1616 0.7869 0.061 Uiso 1 1 calc R . .
C53 C 0.7972(6) 0.2281(5) 0.7495(3) 0.0483(14) Uani 1 1 d U . .
C54 C 0.7816(6) 0.2127(5) 0.6893(3) 0.0529(15) Uani 1 1 d U . .
C55 C 0.8637(6) 0.1707(6) 0.6613(4) 0.0625(17) Uani 1 1 d U . .
H55 H 0.8558 0.1618 0.6218 0.075 Uiso 1 1 calc R . .
C56 C 0.9564(7) 0.1415(6) 0.6894(4) 0.0674(17) Uani 1 1 d U . .
H56 H 1.0095 0.1126 0.6693 0.081 Uiso 1 1 calc R . .
C57 C 0.9685(7) 0.1557(6) 0.7473(4) 0.0664(17) Uani 1 1 d U . .
H57 H 1.0307 0.1356 0.7664 0.080 Uiso 1 1 calc R . .
C58 C 0.8906(6) 0.1995(5) 0.7791(3) 0.0565(16) Uani 1 1 d U . .
C59 C 0.9110(6) 0.2104(6) 0.8439(3) 0.0585(17) Uani 1 1 d U . .
H59 H 0.8541 0.2482 0.8597 0.070 Uiso 1 1 calc R . .
C60 C 0.8939(8) 0.1162(6) 0.8574(4) 0.083(3) Uani 1 1 d U . .
H60A H 0.8193 0.0877 0.8403 0.125 Uiso 1 1 calc R . .
H60B H 0.9040 0.1253 0.8983 0.125 Uiso 1 1 calc R . .
H60C H 0.9479 0.0769 0.8421 0.125 Uiso 1 1 calc R . .
C61 C 1.0278(7) 0.2624(6) 0.8741(4) 0.087(3) Uani 1 1 d U . .
H61A H 1.0855 0.2227 0.8648 0.131 Uiso 1 1 calc R . .
H61B H 1.0307 0.2796 0.9149 0.131 Uiso 1 1 calc R . .
H61C H 1.0396 0.3172 0.8612 0.131 Uiso 1 1 calc R . .
C62 C 0.6804(6) 0.2385(5) 0.6555(3) 0.0549(16) Uani 1 1 d U . .
H62 H 0.6338 0.2685 0.6829 0.066 Uiso 1 1 calc R . .
C63 C 0.6099(8) 0.1508(6) 0.6153(4) 0.084(2) Uani 1 1 d U . .
H63A H 0.6517 0.1217 0.5865 0.126 Uiso 1 1 calc R . .
H63B H 0.5410 0.1677 0.5971 0.126 Uiso 1 1 calc R . .
H63C H 0.5930 0.1084 0.6372 0.126 Uiso 1 1 calc R . .
C64 C 0.7076(7) 0.3059(6) 0.6212(4) 0.067(2) Uani 1 1 d U . .
H64A H 0.7465 0.3622 0.6469 0.101 Uiso 1 1 calc R . .
H64B H 0.6390 0.3195 0.6008 0.101 Uiso 1 1 calc R . .
H64C H 0.7543 0.2788 0.5944 0.101 Uiso 1 1 calc R . .
C65 C 0.4768(6) 0.2130(5) 0.8374(4) 0.0574(14) Uani 1 1 d U . .
C66 C 0.4770(7) 0.2142(6) 0.8954(4) 0.0669(16) Uani 1 1 d U . .
C67 C 0.3872(7) 0.1640(6) 0.9071(4) 0.0731(18) Uani 1 1 d U . .
H67 H 0.3838 0.1647 0.9450 0.088 Uiso 1 1 calc R . .
C68 C 0.3045(7) 0.1142(6) 0.8647(4) 0.0755(18) Uani 1 1 d U . .
H68 H 0.2480 0.0780 0.8734 0.091 Uiso 1 1 calc R . .
C69 C 0.3040(7) 0.1170(6) 0.8104(4) 0.0738(18) Uani 1 1 d U . .
H69 H 0.2438 0.0854 0.7824 0.089 Uiso 1 1 calc R . .
C70 C 0.3881(6) 0.1643(6) 0.7938(4) 0.0605(16) Uani 1 1 d U . .
C71 C 0.3847(7) 0.1648(6) 0.7326(4) 0.0653(18) Uani 1 1 d U . .
H71 H 0.4484 0.2073 0.7313 0.078 Uiso 1 1 calc R . .
C72 C 0.2793(8) 0.2002(7) 0.7083(4) 0.094(3) Uani 1 1 d U . .
H72A H 0.2194 0.1508 0.6958 0.142 Uiso 1 1 calc R . .
H72B H 0.2924 0.2231 0.6763 0.142 Uiso 1 1 calc R . .
H72C H 0.2587 0.2495 0.7374 0.142 Uiso 1 1 calc R . .
C73 C 0.3989(8) 0.0706(7) 0.6956(4) 0.091(3) Uani 1 1 d U . .
H73A H 0.4690 0.0510 0.7101 0.137 Uiso 1 1 calc R . .
H73B H 0.3985 0.0740 0.6568 0.137 Uiso 1 1 calc R . .
H73C H 0.3381 0.0270 0.6964 0.137 Uiso 1 1 calc R . .
C74 C 0.5707(8) 0.2663(6) 0.9418(4) 0.0739(18) Uani 1 1 d U . .
H74 H 0.6034 0.3157 0.9277 0.089 Uiso 1 1 calc R . .
C75 C 0.5367(9) 0.3135(8) 0.9992(4) 0.105(3) Uani 1 1 d U . .
H75A H 0.4858 0.3585 0.9936 0.157 Uiso 1 1 calc R . .
H75B H 0.6026 0.3438 1.0262 0.157 Uiso 1 1 calc R . .
H75C H 0.5005 0.2678 1.0137 0.157 Uiso 1 1 calc R . .
C76 C 0.6653(8) 0.2060(7) 0.9530(4) 0.099(3) Uani 1 1 d U . .
H76A H 0.6365 0.1552 0.9659 0.148 Uiso 1 1 calc R . .
H76B H 0.7248 0.2426 0.9819 0.148 Uiso 1 1 calc R . .
H76C H 0.6937 0.1823 0.9181 0.148 Uiso 1 1 calc R . .
C77 C 0.1435(10) 0.4228(9) 0.6436(8) 0.063(2) Uani 0.531(11) 1 d PDU A 1
H77A H 0.1791 0.3810 0.6637 0.076 Uiso 0.531(11) 1 calc PR A 1
H77B H 0.1734 0.4176 0.6084 0.076 Uiso 0.531(11) 1 calc PR A 1
C78 C 0.0192(9) 0.3986(10) 0.6302(7) 0.0645(14) Uani 0.531(11) 1 d PDU A 1
H78A H -0.0058 0.3760 0.5890 0.077 Uiso 0.531(11) 1 calc PR A 1
H78B H -0.0020 0.3507 0.6480 0.077 Uiso 0.531(11) 1 calc PR A 1
C79 C -0.0284(10) 0.4783(9) 0.6516(7) 0.0641(13) Uani 0.531(11) 1 d PDU A 1
H79A H -0.0810 0.4658 0.6757 0.077 Uiso 0.531(11) 1 calc PR A 1
H79B H -0.0701 0.4974 0.6200 0.077 Uiso 0.531(11) 1 calc PR A 1
C80 C 0.0572(9) 0.5542(9) 0.6856(8) 0.0632(12) Uani 0.531(11) 1 d PDU A 1
H80A H 0.0506 0.6084 0.6708 0.076 Uiso 0.531(11) 1 calc PR A 1
H80B H 0.0479 0.5711 0.7255 0.076 Uiso 0.531(11) 1 calc PR A 1
C77' C 0.1514(10) 0.4173(9) 0.6592(10) 0.064(2) Uani 0.469(11) 1 d PDU A 2
H77C H 0.2083 0.3905 0.6809 0.077 Uiso 0.469(11) 1 calc PR A 2
H77D H 0.1575 0.3979 0.6189 0.077 Uiso 0.469(11) 1 calc PR A 2
C78' C 0.0374(11) 0.3874(10) 0.6677(9) 0.069(2) Uani 0.469(11) 1 d PDU A 2
H78C H -0.0089 0.3572 0.6308 0.083 Uiso 0.469(11) 1 calc PR A 2
H78D H 0.0428 0.3434 0.6908 0.083 Uiso 0.469(11) 1 calc PR A 2
C79' C -0.0112(14) 0.4636(9) 0.6948(8) 0.071(2) Uani 0.469(11) 1 d PDU A 2
H79C H -0.0228 0.4583 0.7324 0.085 Uiso 0.469(11) 1 calc PR A 2
H79D H -0.0838 0.4665 0.6724 0.085 Uiso 0.469(11) 1 calc PR A 2
C80' C 0.0634(10) 0.5491(10) 0.7012(9) 0.065(2) Uani 0.469(11) 1 d PDU A 2
H80C H 0.0270 0.5878 0.6790 0.078 Uiso 0.469(11) 1 calc PR A 2
H80D H 0.0812 0.5843 0.7412 0.078 Uiso 0.469(11) 1 calc PR A 2
N1 N 0.4049(4) 0.5784(4) 0.7716(2) 0.0418(14) Uani 1 1 d . . .
N2 N 0.7216(5) 0.5236(4) 0.8809(2) 0.0502(16) Uani 1 1 d . . .
N3 N 0.5817(5) 0.4406(4) 0.7231(2) 0.0468(15) Uani 1 1 d . . .
N4 N 0.3225(4) 0.5255(4) 0.5910(2) 0.0416(14) Uani 1 1 d . . .
N5 N 0.2456(4) 0.7375(4) 0.7168(2) 0.0400(14) Uani 1 1 d . . .
N6 N 0.4184(4) 0.7601(4) 0.6929(2) 0.0364(13) Uani 1 1 d . . .
N7 N 0.5670(5) 0.2675(4) 0.8246(2) 0.0444(14) Uani 1 1 d . . .
N8 N 0.7176(4) 0.2758(4) 0.7799(2) 0.0376(13) Uani 1 1 d . . .
O1 O 0.1659(4) 0.5193(3) 0.6801(2) 0.0623(12) Uani 1 1 d DU . .
Y1 Y 0.33991(5) 0.60437(4) 0.68118(3) 0.0351(2) Uani 1 1 d . A .
Y2 Y 0.62217(5) 0.41287(4) 0.81272(3) 0.0407(2) Uani 1 1 d . . .

loop_
_atom_site_aniso_label
_atom_site_aniso_U_11
_atom_site_aniso_U_22
_atom_site_aniso_U_33
_atom_site_aniso_U_23
_atom_site_aniso_U_13
_atom_site_aniso_U_12
C1 0.051(3) 0.039(2) 0.058(3) 0.021(2) 0.017(2) 0.018(2)
C2 0.056(3) 0.045(3) 0.061(3) 0.018(2) 0.014(3) 0.022(2)
C3 0.058(3) 0.048(3) 0.062(3) 0.024(3) 0.019(3) 0.026(3)
C4 0.067(3) 0.052(3) 0.067(3) 0.018(3) 0.022(3) 0.027(3)
C5 0.071(3) 0.061(3) 0.078(3) 0.033(3) 0.030(3) 0.020(3)
C6 0.067(4) 0.063(4) 0.089(4) 0.028(3) 0.029(3) 0.015(3)
C7 0.058(3) 0.060(3) 0.078(3) 0.025(3) 0.019(3) 0.013(3)
C8 0.054(3) 0.050(3) 0.071(3) 0.024(3) 0.020(3) 0.024(2)
C9 0.060(3) 0.050(3) 0.068(3) 0.017(3) 0.001(3) 0.018(3)
C10 0.062(4) 0.057(4) 0.079(4) 0.010(4) -0.010(4) 0.016(4)
C11 0.083(6) 0.108(7) 0.139(7) 0.027(6) -0.016(6) -0.001(6)
C12 0.102(6) 0.099(7) 0.100(6) 0.022(5) -0.024(6) 0.027(6)
C13 0.093(6) 0.091(6) 0.129(6) 0.007(5) -0.031(5) 0.037(5)
C14 0.051(3) 0.040(3) 0.064(3) 0.019(2) 0.017(3) 0.014(2)
C15 0.047(3) 0.041(3) 0.057(3) 0.013(3) 0.011(3) 0.020(3)
C16 0.049(3) 0.040(3) 0.056(3) 0.016(2) 0.017(2) 0.020(2)
C17 0.056(3) 0.044(3) 0.065(3) 0.016(2) 0.016(2) 0.015(2)
C18 0.060(3) 0.049(3) 0.076(3) 0.013(3) 0.022(3) 0.008(3)
C19 0.054(3) 0.050(3) 0.077(4) 0.009(3) 0.018(3) 0.008(3)
C20 0.054(3) 0.047(3) 0.066(3) 0.014(2) 0.013(3) 0.015(3)
C21 0.048(3) 0.041(3) 0.060(3) 0.016(2) 0.017(2) 0.014(2)
C22 0.056(3) 0.044(3) 0.063(3) 0.015(3) 0.009(3) 0.012(3)
C23 0.058(4) 0.051(4) 0.063(4) 0.013(3) -0.002(3) 0.012(3)
C24 0.082(5) 0.083(6) 0.074(5) 0.016(4) -0.005(4) 0.020(5)
C25 0.086(5) 0.075(5) 0.084(5) 0.009(5) -0.025(5) -0.003(5)
C26 0.093(5) 0.062(5) 0.062(4) 0.015(4) -0.004(4) 0.005(4)
C27 0.045(3) 0.039(3) 0.071(3) 0.020(2) 0.009(3) 0.014(2)
C28 0.047(3) 0.051(3) 0.086(3) 0.017(3) 0.013(3) 0.010(2)
C29 0.050(3) 0.061(3) 0.091(3) 0.015(3) 0.016(3) 0.014(3)
C30 0.060(3) 0.073(4) 0.097(4) 0.011(3) 0.023(3) 0.016(3)
C31 0.056(3) 0.066(3) 0.106(4) 0.009(3) 0.016(3) 0.020(3)
C32 0.054(3) 0.063(3) 0.103(4) 0.013(3) 0.007(3) 0.018(3)
C33 0.045(3) 0.051(3) 0.093(3) 0.016(3) 0.010(3) 0.016(3)
C34 0.052(3) 0.057(4) 0.098(4) 0.021(3) 0.001(3) 0.018(3)
C35 0.082(5) 0.094(6) 0.118(6) 0.020(5) -0.008(5) 0.003(5)
C36 0.086(6) 0.083(6) 0.128(6) 0.026(5) 0.005(5) 0.009(5)
C37 0.070(3) 0.074(4) 0.092(4) 0.018(3) 0.029(3) 0.021(3)
C38 0.093(6) 0.123(6) 0.116(6) 0.035(5) 0.015(5) 0.004(5)
C39 0.111(6) 0.103(6) 0.113(6) 0.027(5) 0.026(5) 0.019(5)
C40 0.046(3) 0.033(2) 0.067(3) 0.019(2) 0.011(2) 0.011(2)
C41 0.048(3) 0.034(3) 0.072(3) 0.018(3) 0.006(3) 0.009(3)
C42 0.054(3) 0.042(3) 0.082(3) 0.017(3) 0.004(3) 0.004(3)
C43 0.057(3) 0.045(3) 0.084(3) 0.021(3) 0.013(3) 0.003(3)
C44 0.064(3) 0.041(3) 0.080(3) 0.024(3) 0.016(3) 0.007(3)
C45 0.053(3) 0.037(3) 0.071(3) 0.022(2) 0.016(3) 0.011(2)
C46 0.061(3) 0.044(3) 0.070(3) 0.020(3) 0.013(3) 0.009(3)
C47 0.100(6) 0.074(5) 0.080(5) 0.014(4) 0.031(5) 0.010(5)
C48 0.089(5) 0.074(5) 0.084(5) 0.021(4) 0.003(5) 0.020(5)
C49 0.055(3) 0.037(3) 0.069(3) 0.014(3) 0.004(3) 0.007(3)
C50 0.087(5) 0.052(4) 0.083(5) 0.003(4) 0.010(4) 0.013(4)
C51 0.063(4) 0.055(5) 0.093(5) 0.021(4) -0.017(4) 0.004(4)
C52 0.047(3) 0.048(3) 0.069(3) 0.027(2) 0.020(3) 0.022(2)
C53 0.039(3) 0.048(3) 0.068(3) 0.023(3) 0.021(3) 0.018(2)
C54 0.046(3) 0.050(3) 0.071(3) 0.024(3) 0.018(3) 0.018(3)
C55 0.053(3) 0.065(3) 0.074(3) 0.016(3) 0.019(3) 0.020(3)
C56 0.052(3) 0.069(3) 0.083(3) 0.012(3) 0.023(3) 0.024(3)
C57 0.049(3) 0.065(3) 0.087(3) 0.020(3) 0.012(3) 0.024(3)
C58 0.046(3) 0.055(3) 0.074(3) 0.020(3) 0.016(3) 0.020(3)
C59 0.043(3) 0.058(3) 0.079(3) 0.022(3) 0.012(3) 0.021(3)
C60 0.085(5) 0.066(5) 0.094(5) 0.026(4) -0.007(5) 0.006(5)
C61 0.058(5) 0.075(5) 0.109(6) 0.002(5) -0.012(4) 0.012(4)
C62 0.052(3) 0.054(3) 0.064(3) 0.017(3) 0.020(3) 0.017(3)
C63 0.076(5) 0.073(5) 0.101(5) 0.024(5) 0.005(5) 0.014(4)
C64 0.075(4) 0.057(4) 0.080(4) 0.029(4) 0.023(4) 0.019(4)
C65 0.055(3) 0.056(3) 0.079(3) 0.034(3) 0.031(3) 0.024(2)
C66 0.067(3) 0.065(3) 0.086(3) 0.038(3) 0.032(3) 0.023(3)
C67 0.074(3) 0.074(4) 0.090(4) 0.039(3) 0.036(3) 0.023(3)
C68 0.064(3) 0.075(4) 0.102(4) 0.036(3) 0.032(3) 0.014(3)
C69 0.059(3) 0.072(4) 0.099(4) 0.030(3) 0.026(3) 0.015(3)
C70 0.048(3) 0.057(3) 0.090(3) 0.032(3) 0.027(3) 0.016(3)
C71 0.051(3) 0.059(4) 0.092(4) 0.027(3) 0.016(3) 0.011(3)
C72 0.077(5) 0.092(6) 0.113(6) 0.026(5) 0.006(5) 0.029(5)
C73 0.083(5) 0.081(5) 0.111(6) 0.023(5) 0.020(5) 0.015(5)
C74 0.080(4) 0.071(4) 0.085(4) 0.035(3) 0.030(3) 0.021(3)
C75 0.124(7) 0.109(7) 0.092(6) 0.026(5) 0.038(6) 0.045(6)
C76 0.101(6) 0.101(6) 0.098(6) 0.021(5) 0.023(5) 0.035(5)
C77 0.052(3) 0.054(3) 0.082(4) 0.016(3) 0.011(3) 0.004(3)
C78 0.044(2) 0.056(2) 0.089(3) 0.012(2) 0.010(2) 0.004(2)
C79 0.044(2) 0.056(2) 0.089(3) 0.013(2) 0.010(2) 0.0037(19)
C80 0.0426(19) 0.055(2) 0.088(3) 0.013(2) 0.011(2) 0.0042(18)
C77' 0.050(3) 0.054(4) 0.086(4) 0.014(4) 0.011(3) 0.003(3)
C78' 0.052(4) 0.057(4) 0.093(4) 0.013(4) 0.009(4) 0.002(4)
C79' 0.052(4) 0.061(4) 0.094(4) 0.010(4) 0.011(4) 0.004(4)
C80' 0.048(3) 0.057(3) 0.088(4) 0.015(3) 0.011(3) 0.006(3)
N1 0.035(3) 0.041(3) 0.056(4) 0.022(3) 0.009(3) 0.011(3)
N2 0.051(4) 0.036(3) 0.057(4) 0.007(3) -0.009(3) 0.016(3)
N3 0.048(4) 0.035(3) 0.057(4) 0.012(3) 0.005(3) 0.014(3)
N4 0.036(3) 0.039(3) 0.047(3) 0.010(3) 0.000(3) 0.011(3)
N5 0.032(3) 0.036(3) 0.053(3) 0.010(3) 0.011(3) 0.008(3)
N6 0.030(3) 0.035(3) 0.048(3) 0.015(3) 0.009(3) 0.009(3)
N7 0.045(3) 0.045(4) 0.050(3) 0.017(3) 0.016(3) 0.011(3)
N8 0.030(3) 0.037(3) 0.049(3) 0.015(3) 0.008(3) 0.008(3)
O1 0.0418(19) 0.054(2) 0.088(3) 0.013(2) 0.011(2) 0.0038(18)
Y1 0.0294(4) 0.0282(4) 0.0475(4) 0.0101(3) 0.0042(3) 0.0071(3)
Y2 0.0389(4) 0.0314(4) 0.0518(4) 0.0119(3) 0.0039(3) 0.0101(3)

loop_
_atom_type_symbol
_atom_type_description
_atom_type_scat_dispersion_real
_atom_type_scat_dispersion_imag
_atom_type_scat_source
C C 0.0033 0.0016 'International Tables Vol C Tables 4.2.6.8 and 6.1.1.4'
H H 0.0000 0.0000 'International Tables Vol C Tables 4.2.6.8 and 6.1.1.4'
N N 0.0061 0.0033 'International Tables Vol C Tables 4.2.6.8 and 6.1.1.4'
O O 0.0106 0.0060 'International Tables Vol C Tables 4.2.6.8 and 6.1.1.4'
Y Y -2.7962 3.5667 'International Tables Vol C Tables 4.2.6.8 and 6.1.1.4'

loop_
_geom_angle_atom_site_label_1
_geom_angle_atom_site_label_2
_geom_angle_atom_site_label_3
_geom_angle
N1 C1 C2 114.9(7)
N1 C1 H1 122.6
C2 C1 H1 122.6
C1 C2 C3 104.0(7)
C1 C2 C9 130.1(7)
C3 C2 C9 125.7(7)
C1 C2 Y2 109.5(5)
C3 C2 Y2 74.1(4)
C9 C2 Y2 82.8(4)
C2 C3 C8 106.5(6)
C2 C3 C4 134.1(7)
C8 C3 C4 119.3(7)
C2 C3 Y2 75.7(4)
C8 C3 Y2 110.1(5)
C4 C3 Y2 86.8(4)
C5 C4 C3 117.5(8)
C5 C4 Y2 121.1(6)
C3 C4 Y2 64.8(4)
C5 C4 H4 114.8
C3 C4 H4 114.8
Y2 C4 H4 114.8
C4 C5 C6 122.2(8)
C4 C5 H5 118.9
C6 C5 H5 118.9
C7 C6 C5 122.7(9)
C7 C6 H6 118.7
C5 C6 H6 118.7
C6 C7 C8 117.9(8)
C6 C7 H7 121.0
C8 C7 H7 121.0
N1 C8 C7 129.8(7)
N1 C8 C3 109.9(7)
C7 C8 C3 120.3(8)
N2 C9 C2 110.7(6)
N2 C9 Y2 44.1(3)
C2 C9 Y2 67.0(4)
N2 C9 H9A 109.5
C2 C9 H9A 109.5
Y2 C9 H9A 119.9
N2 C9 H9B 109.5
C2 C9 H9B 109.5
Y2 C9 H9B 130.4
H9A C9 H9B 108.1
N2 C10 C13 106.3(7)
N2 C10 C11 111.2(8)
C13 C10 C11 110.0(9)
N2 C10 C12 113.2(7)
C13 C10 C12 108.0(9)
C11 C10 C12 108.1(8)
C10 C11 H11A 109.5
C10 C11 H11B 109.5
H11A C11 H11B 109.5
C10 C11 H11C 109.5
H11A C11 H11C 109.5
H11B C11 H11C 109.5
C10 C12 H12A 109.5
C10 C12 H12B 109.5
H12A C12 H12B 109.5
C10 C12 H12C 109.5
H12A C12 H12C 109.5
H12B C12 H12C 109.5
C10 C13 H13A 109.5
C10 C13 H13B 109.5
H13A C13 H13B 109.5
C10 C13 H13C 109.5
H13A C13 H13C 109.5
H13B C13 H13C 109.5
C15 C14 N3 113.6(7)
C15 C14 H14 123.2
N3 C14 H14 123.2
C14 C15 C16 105.4(6)
C14 C15 C22 129.5(7)
C16 C15 C22 124.9(7)
C14 C15 Y1 105.6(5)
C16 C15 Y1 88.9(4)
C22 C15 Y1 81.7(4)
C17 C16 C21 120.0(7)
C17 C16 C15 135.4(7)
C21 C16 C15 104.6(6)
C18 C17 C16 119.1(8)
C18 C17 H17 120.4
C16 C17 H17 120.4
C17 C18 C19 120.4(8)
C17 C18 H18 119.8
C19 C18 H18 119.8
C20 C19 C18 122.9(8)
C20 C19 H19 118.6
C18 C19 H19 118.6
C19 C20 C21 117.9(8)
C19 C20 H20 121.1
C21 C20 H20 121.1
N3 C21 C20 129.0(7)
N3 C21 C16 111.3(6)
C20 C21 C16 119.6(7)
N4 C22 C15 110.3(6)
N4 C22 Y1 43.2(3)
C15 C22 Y1 68.1(3)
N4 C22 H22A 109.6
C15 C22 H22A 109.6
Y1 C22 H22A 134.0
N4 C22 H22B 109.6
C15 C22 H22B 109.6
Y1 C22 H22B 115.8
H22A C22 H22B 108.1
N4 C23 C24 106.5(6)
N4 C23 C26 112.5(6)
C24 C23 C26 109.5(7)
N4 C23 C25 112.1(7)
C24 C23 C25 108.0(7)
C26 C23 C25 108.2(7)
C23 C24 H24A 109.5
C23 C24 H24B 109.5
H24A C24 H24B 109.5
C23 C24 H24C 109.5
H24A C24 H24C 109.5
H24B C24 H24C 109.5
C23 C25 H25A 109.5
C23 C25 H25B 109.5
H25A C25 H25B 109.5
C23 C25 H25C 109.5
H25A C25 H25C 109.5
H25B C25 H25C 109.5
C23 C26 H26A 109.5
C23 C26 H26B 109.5
H26A C26 H26B 109.5
C23 C26 H26C 109.5
H26A C26 H26C 109.5
H26B C26 H26C 109.5
N6 C27 N5 120.0(7)
N6 C27 Y1 60.2(4)
N5 C27 Y1 60.0(4)
N6 C27 H27 120.0
N5 C27 H27 120.0
Y1 C27 H27 175.9
C33 C28 C29 121.1(8)
C33 C28 N5 120.7(8)
C29 C28 N5 118.1(7)
C28 C29 C30 118.3(8)
C28 C29 C37 123.2(7)
C30 C29 C37 118.5(9)
C31 C30 C29 119.4(9)
C31 C30 H30 120.3
C29 C30 H30 120.3
C32 C31 C30 121.0(9)
C32 C31 H31 119.5
C30 C31 H31 119.5
C31 C32 C33 121.9(9)
C31 C32 H32 119.0
C33 C32 H32 119.0
C28 C33 C32 118.1(9)
C28 C33 C34 122.0(7)
C32 C33 C34 119.7(8)
C33 C34 C36 109.7(8)
C33 C34 C35 114.2(8)
C36 C34 C35 110.9(8)
C33 C34 H34 107.2
C36 C34 H34 107.2
C35 C34 H34 107.2
C34 C35 H35A 109.5
C34 C35 H35B 109.5
H35A C35 H35B 109.5
C34 C35 H35C 109.5
H35A C35 H35C 109.5
H35B C35 H35C 109.5
C34 C36 H36A 109.5
C34 C36 H36B 109.5
H36A C36 H36B 109.5
C34 C36 H36C 109.5
H36A C36 H36C 109.5
H36B C36 H36C 109.5
C29 C37 C38 110.1(8)
C29 C37 C39 114.6(8)
C38 C37 C39 109.8(9)
C29 C37 H37 107.4
C38 C37 H37 107.4
C39 C37 H37 107.4
C37 C38 H38A 109.5
C37 C38 H38B 109.5
H38A C38 H38B 109.5
C37 C38 H38C 109.5
H38A C38 H38C 109.5
H38B C38 H38C 109.5
C37 C39 H39A 109.5
C37 C39 H39B 109.5
H39A C39 H39B 109.5
C37 C39 H39C 109.5
H39A C39 H39C 109.5
H39B C39 H39C 109.5
C41 C40 C45 120.2(7)
C41 C40 N6 121.0(7)
C45 C40 N6 118.8(6)
C40 C41 C42 117.5(7)
C40 C41 C49 125.0(7)
C42 C41 C49 117.5(7)
C43 C42 C41 120.9(8)
C43 C42 H42 119.5
C41 C42 H42 119.5
C42 C43 C44 120.8(8)
C42 C43 H43 119.6
C44 C43 H43 119.6
C43 C44 C45 122.2(8)
C43 C44 H44 118.9
C45 C44 H44 118.9
C44 C45 C40 118.5(7)
C44 C45 C46 120.7(7)
C40 C45 C46 120.8(7)
C48 C46 C45 108.9(6)
C48 C46 C47 109.0(7)
C45 C46 C47 113.1(7)
C48 C46 H46 108.6
C45 C46 H46 108.6
C47 C46 H46 108.6
C46 C47 H47A 109.5
C46 C47 H47B 109.5
H47A C47 H47B 109.5
C46 C47 H47C 109.5
H47A C47 H47C 109.5
H47B C47 H47C 109.5
C46 C48 H48A 109.5
C46 C48 H48B 109.5
H48A C48 H48B 109.5
C46 C48 H48C 109.5
H48A C48 H48C 109.5
H48B C48 H48C 109.5
C41 C49 C50 110.9(7)
C41 C49 C51 113.2(7)
C50 C49 C51 108.7(6)
C41 C49 H49 108.0
C50 C49 H49 108.0
C51 C49 H49 108.0
C49 C50 H50A 109.5
C49 C50 H50B 109.5
H50A C50 H50B 109.5
C49 C50 H50C 109.5
H50A C50 H50C 109.5
H50B C50 H50C 109.5
C49 C51 H51A 109.5
C49 C51 H51B 109.5
H51A C51 H51B 109.5
C49 C51 H51C 109.5
H51A C51 H51C 109.5
H51B C51 H51C 109.5
N8 C52 N7 119.4(7)
N8 C52 Y2 61.9(4)
N7 C52 Y2 57.9(4)
N8 C52 H52 120.3
N7 C52 H52 120.3
Y2 C52 H52 173.4
C58 C53 C54 120.8(6)
C58 C53 N8 120.3(7)
C54 C53 N8 118.9(6)
C55 C54 C53 117.5(7)
C55 C54 C62 119.8(7)
C53 C54 C62 122.7(6)
C56 C55 C54 122.8(8)
C56 C55 H55 118.6
C54 C55 H55 118.6
C57 C56 C55 118.5(7)
C57 C56 H56 120.8
C55 C56 H56 120.8
C56 C57 C58 122.4(8)
C56 C57 H57 118.8
C58 C57 H57 118.8
C53 C58 C57 118.0(7)
C53 C58 C59 123.8(7)
C57 C58 C59 118.2(7)
C58 C59 C60 111.2(7)
C58 C59 C61 112.4(7)
C60 C59 C61 111.5(7)
C58 C59 H59 107.2
C60 C59 H59 107.2
C61 C59 H59 107.2
C59 C60 H60A 109.5
C59 C60 H60B 109.5
H60A C60 H60B 109.5
C59 C60 H60C 109.5
H60A C60 H60C 109.5
H60B C60 H60C 109.5
C59 C61 H61A 109.5
C59 C61 H61B 109.5
H61A C61 H61B 109.5
C59 C61 H61C 109.5
H61A C61 H61C 109.5
H61B C61 H61C 109.5
C54 C62 C64 114.0(6)
C54 C62 C63 110.4(7)
C64 C62 C63 109.9(7)
C54 C62 H62 107.4
C64 C62 H62 107.4
C63 C62 H62 107.4
C62 C63 H63A 109.5
C62 C63 H63B 109.5
H63A C63 H63B 109.5
C62 C63 H63C 109.5
H63A C63 H63C 109.5
H63B C63 H63C 109.5
C62 C64 H64A 109.5
C62 C64 H64B 109.5
H64A C64 H64B 109.5
C62 C64 H64C 109.5
H64A C64 H64C 109.5
H64B C64 H64C 109.5
C70 C65 C66 120.9(7)
C70 C65 N7 121.1(7)
C66 C65 N7 117.9(7)
C67 C66 C65 117.1(9)
C67 C66 C74 121.8(8)
C65 C66 C74 121.1(8)
C68 C67 C66 121.7(9)
C68 C67 H67 119.2
C66 C67 H67 119.2
C69 C68 C67 120.0(9)
C69 C68 H68 120.0
C67 C68 H68 120.0
C68 C69 C70 123.2(9)
C68 C69 H69 118.4
C70 C69 H69 118.4
C69 C70 C65 116.9(8)
C69 C70 C71 121.4(8)
C65 C70 C71 121.7(7)
C70 C71 C72 112.2(7)
C70 C71 C73 111.8(8)
C72 C71 C73 110.5(8)
C70 C71 H71 107.3
C72 C71 H71 107.3
C73 C71 H71 107.3
C71 C72 H72A 109.5
C71 C72 H72B 109.5
H72A C72 H72B 109.5
C71 C72 H72C 109.5
H72A C72 H72C 109.5
H72B C72 H72C 109.5
C71 C73 H73A 109.5
C71 C73 H73B 109.5
H73A C73 H73B 109.5
C71 C73 H73C 109.5
H73A C73 H73C 109.5
H73B C73 H73C 109.5
C66 C74 C76 112.2(8)
C66 C74 C75 115.9(8)
C76 C74 C75 108.8(8)
C66 C74 H74 106.5
C76 C74 H74 106.5
C75 C74 H74 106.5
C74 C75 H75A 109.5
C74 C75 H75B 109.5
H75A C75 H75B 109.5
C74 C75 H75C 109.5
H75A C75 H75C 109.5
H75B C75 H75C 109.5
C74 C76 H76A 109.5
C74 C76 H76B 109.5
H76A C76 H76B 109.5
C74 C76 H76C 109.5
H76A C76 H76C 109.5
H76B C76 H76C 109.5
O1 C77 C78 107.8(9)
O1 C77 H77A 110.2
C78 C77 H77A 110.2
O1 C77 H77B 110.2
C78 C77 H77B 110.2
H77A C77 H77B 108.5
C79 C78 C77 106.7(11)
C79 C78 H78A 110.4
C77 C78 H78A 110.4
C79 C78 H78B 110.4
C77 C78 H78B 110.4
H78A C78 H78B 108.6
C78 C79 C80 111.9(11)
C78 C79 H79A 109.2
C80 C79 H79A 109.2
C78 C79 H79B 109.2
C80 C79 H79B 109.2
H79A C79 H79B 107.9
O1 C80 C79 106.2(10)
O1 C80 H80A 110.5
C79 C80 H80A 110.5
O1 C80 H80B 110.5
C79 C80 H80B 110.5
H80A C80 H80B 108.7
O1 C77' C78' 106.2(10)
O1 C77' H77C 110.5
C78' C77' H77C 110.5
O1 C77' H77D 110.5
C78' C77' H77D 110.5
H77C C77' H77D 108.7
C79' C78' C77' 109.6(13)
C79' C78' H78C 109.8
C77' C78' H78C 109.7
C79' C78' H78D 109.8
C77' C78' H78D 109.8
H78C C78' H78D 108.2
C78' C79' C80' 109.5(12)
C78' C79' H79C 109.8
C80' C79' H79C 109.8
C78' C79' H79D 109.8
C80' C79' H79D 109.8
H79C C79' H79D 108.2
O1 C80' C79' 106.6(11)
O1 C80' H80C 110.4
C79' C80' H80C 110.4
O1 C80' H80D 110.4
C79' C80' H80D 110.4
H80C C80' H80D 108.6
C1 N1 C8 104.7(6)
C1 N1 Y1 117.5(4)
C8 N1 Y1 136.6(5)
C10 N2 C9 114.7(6)
C10 N2 Y2 136.8(5)
C9 N2 Y2 108.1(4)
C21 N3 C14 105.0(6)
C21 N3 Y2 121.4(5)
C14 N3 Y2 130.6(5)
C22 N4 C23 113.9(6)
C22 N4 Y1 109.8(4)
C23 N4 Y1 136.3(4)
C27 N5 C28 117.3(6)
C27 N5 Y1 91.6(4)
C28 N5 Y1 150.9(5)
C27 N6 C40 117.4(6)
C27 N6 Y1 91.3(4)
C40 N6 Y1 150.4(4)
C52 N7 C65 120.0(6)
C52 N7 Y2 93.5(4)
C65 N7 Y2 144.1(4)
C52 N8 C53 117.4(6)
C52 N8 Y2 89.7(4)
C53 N8 Y2 152.1(5)
C80' O1 C80 15.9(14)
C80' O1 C77' 107.8(8)
C80 O1 C77' 109.8(7)
C80' O1 C77 109.6(7)
C80 O1 C77 107.0(7)
C77' O1 C77 15.9(14)
C80' O1 Y1 131.5(6)
C80 O1 Y1 128.1(6)
C77' O1 Y1 120.6(6)
C77 O1 Y1 117.9(5)
N4 Y1 N1 136.2(2)
N4 Y1 O1 85.41(19)
N1 Y1 O1 87.78(19)
N4 Y1 N5 125.94(19)
N1 Y1 N5 96.21(18)
O1 Y1 N5 84.36(17)
N4 Y1 N6 109.9(2)
N1 Y1 N6 102.64(19)
O1 Y1 N6 140.48(17)
N5 Y1 N6 56.88(17)
N4 Y1 C27 123.1(2)
N1 Y1 C27 99.4(2)
O1 Y1 C27 112.62(19)
N5 Y1 C27 28.39(18)
N6 Y1 C27 28.54(18)
N4 Y1 C15 56.7(2)
N1 Y1 C15 83.4(2)
O1 Y1 C15 103.67(19)
N5 Y1 C15 171.9(2)
N6 Y1 C15 115.26(19)
C27 Y1 C15 143.7(2)
N4 Y1 C22 26.93(19)
N1 Y1 C22 110.38(19)
O1 Y1 C22 91.07(19)
N5 Y1 C22 152.86(19)
N6 Y1 C22 119.3(2)
C27 Y1 C22 142.7(2)
C15 Y1 C22 30.17(19)
N2 Y2 N3 116.6(2)
N2 Y2 N7 123.4(2)
N3 Y2 N7 119.8(2)
N2 Y2 N8 115.45(19)
N3 Y2 N8 94.79(18)
N7 Y2 N8 56.86(18)
N2 Y2 C3 78.0(2)
N3 Y2 C3 90.5(2)
N7 Y2 C3 104.7(2)
N8 Y2 C3 160.9(2)
N2 Y2 C2 57.9(2)
N3 Y2 C2 81.8(2)
N7 Y2 C2 133.8(2)
N8 Y2 C2 168.9(2)
C3 Y2 C2 30.2(2)
N2 Y2 C52 125.8(2)
N3 Y2 C52 107.4(2)
N7 Y2 C52 28.61(18)
N8 Y2 C52 28.38(17)
C3 Y2 C52 132.8(2)
C2 Y2 C52 162.4(2)
N2 Y2 C9 27.86(19)
N3 Y2 C9 99.1(2)
N7 Y2 C9 137.1(2)
N8 Y2 C9 141.99(19)
C3 Y2 C9 54.3(2)
C2 Y2 C9 30.2(2)
C52 Y2 C9 151.8(2)
N2 Y2 C4 80.7(2)
N3 Y2 C4 114.8(2)
N7 Y2 C4 79.7(2)
N8 Y2 C4 136.0(2)
C3 Y2 C4 28.4(2)
C2 Y2 C4 54.2(2)
C52 Y2 C4 108.3(2)
C9 Y2 C4 67.2(2)

loop_
_geom_bond_atom_site_label_1
_geom_bond_atom_site_label_2
_geom_bond_distance
C1 N1 1.358(8)
C1 C2 1.383(10)
C1 H1 0.9300
C2 C3 1.433(10)
C2 C9 1.507(10)
C2 Y2 2.759(7)
C3 C8 1.431(10)
C3 C4 1.439(10)
C3 Y2 2.738(7)
C4 C5 1.362(11)
C4 Y2 3.022(7)
C4 H4 0.9800
C5 C6 1.375(11)
C5 H5 0.9300
C6 C7 1.372(11)
C6 H6 0.9300
C7 C8 1.396(11)
C7 H7 0.9300
C8 N1 1.388(9)
C9 N2 1.462(9)
C9 Y2 2.974(8)
C9 H9A 0.9700
C9 H9B 0.9700
C10 N2 1.453(9)
C10 C13 1.498(12)
C10 C11 1.506(13)
C10 C12 1.527(13)
C11 H11A 0.9600
C11 H11B 0.9600
C11 H11C 0.9600
C12 H12A 0.9600
C12 H12B 0.9600
C12 H12C 0.9600
C13 H13A 0.9600
C13 H13B 0.9600
C13 H13C 0.9600
C14 C15 1.360(10)
C14 N3 1.381(9)
C14 H14 0.9300
C15 C16 1.456(10)
C15 C22 1.529(10)
C15 Y1 2.825(6)
C16 C17 1.392(10)
C16 C21 1.427(10)
C17 C18 1.362(10)
C17 H17 0.9300
C18 C19 1.393(11)
C18 H18 0.9300
C19 C20 1.357(11)
C19 H19 0.9300
C20 C21 1.402(10)
C20 H20 0.9300
C21 N3 1.363(9)
C22 N4 1.450(8)
C22 Y1 3.012(7)
C22 H22A 0.9700
C22 H22B 0.9700
C23 N4 1.471(9)
C23 C24 1.518(11)
C23 C26 1.541(11)
C23 C25 1.570(11)
C24 H24A 0.9600
C24 H24B 0.9600
C24 H24C 0.9600
C25 H25A 0.9600
C25 H25B 0.9600
C25 H25C 0.9600
C26 H26A 0.9600
C26 H26B 0.9600
C26 H26C 0.9600
C27 N6 1.321(8)
C27 N5 1.315(8)
C27 Y1 2.763(7)
C27 H27 0.9300
C28 C33 1.382(11)
C28 C29 1.389(11)
C28 N5 1.455(9)
C29 C30 1.427(11)
C29 C37 1.523(12)
C30 C31 1.358(12)
C30 H30 0.9300
C31 C32 1.345(12)
C31 H31 0.9300
C32 C33 1.390(11)
C32 H32 0.9300
C33 C34 1.515(12)
C34 C36 1.522(12)
C34 C35 1.527(12)
C34 H34 0.9800
C35 H35A 0.9600
C35 H35B 0.9600
C35 H35C 0.9600
C36 H36A 0.9600
C36 H36B 0.9600
C36 H36C 0.9600
C37 C38 1.529(13)
C37 C39 1.539(13)
C37 H37 0.9800
C38 H38A 0.9600
C38 H38B 0.9600
C38 H38C 0.9600
C39 H39A 0.9600
C39 H39B 0.9600
C39 H39C 0.9600
C40 C41 1.400(10)
C40 C45 1.414(10)
C40 N6 1.453(8)
C41 C42 1.435(10)
C41 C49 1.500(10)
C42 C43 1.355(11)
C42 H42 0.9300
C43 C44 1.342(10)
C43 H43 0.9300
C44 C45 1.386(10)
C44 H44 0.9300
C45 C46 1.532(10)
C46 C48 1.530(11)
C46 C47 1.543(11)
C46 H46 0.9800
C47 H47A 0.9600
C47 H47B 0.9600
C47 H47C 0.9600
C48 H48A 0.9600
C48 H48B 0.9600
C48 H48C 0.9600
C49 C50 1.515(10)
C49 C51 1.537(10)
C49 H49 0.9800
C50 H50A 0.9600
C50 H50B 0.9600
C50 H50C 0.9600
C51 H51A 0.9600
C51 H51B 0.9600
C51 H51C 0.9600
C52 N8 1.311(8)
C52 N7 1.323(8)
C52 Y2 2.759(7)
C52 H52 0.9300
C53 C58 1.394(10)
C53 C54 1.410(10)
C53 N8 1.422(8)
C54 C55 1.385(10)
C54 C62 1.493(10)
C55 C56 1.375(11)
C55 H55 0.9300
C56 C57 1.357(11)
C56 H56 0.9300
C57 C58 1.401(10)
C57 H57 0.9300
C58 C59 1.530(11)
C59 C60 1.537(11)
C59 C61 1.552(11)
C59 H59 0.9800
C60 H60A 0.9600
C60 H60B 0.9600
C60 H60C 0.9600
C61 H61A 0.9600
C61 H61B 0.9600
C61 H61C 0.9600
C62 C64 1.517(10)
C62 C63 1.543(11)
C62 H62 0.9800
C63 H63A 0.9600
C63 H63B 0.9600
C63 H63C 0.9600
C64 H64A 0.9600
C64 H64B 0.9600
C64 H64C 0.9600
C65 C70 1.407(11)
C65 C66 1.412(11)
C65 N7 1.442(9)
C66 C67 1.389(11)
C66 C74 1.496(12)
C67 C68 1.355(12)
C67 H67 0.9300
C68 C69 1.336(12)
C68 H68 0.9300
C69 C70 1.373(11)
C69 H69 0.9300
C70 C71 1.492(11)
C71 C72 1.504(11)
C71 C73 1.507(11)
C71 H71 0.9800
C72 H72A 0.9600
C72 H72B 0.9600
C72 H72C 0.9600
C73 H73A 0.9600
C73 H73B 0.9600
C73 H73C 0.9600
C74 C76 1.532(12)
C74 C75 1.531(12)
C74 H74 0.9800
C75 H75A 0.9600
C75 H75B 0.9600
C75 H75C 0.9600
C76 H76A 0.9600
C76 H76B 0.9600
C76 H76C 0.9600
C77 O1 1.480(12)
C77 C78 1.490(14)
C77 H77A 0.9700
C77 H77B 0.9700
C78 C79 1.375(15)
C78 H78A 0.9700
C78 H78B 0.9700
C79 C80 1.475(15)
C79 H79A 0.9700
C79 H79B 0.9700
C80 O1 1.456(12)
C80 H80A 0.9700
C80 H80B 0.9700
C77' O1 1.475(13)
C77' C78' 1.485(16)
C77' H77C 0.9700
C77' H77D 0.9700
C78' C79' 1.380(16)
C78' H78C 0.9700
C78' H78D 0.9700
C79' C80' 1.483(17)
C79' H79C 0.9700
C79' H79D 0.9700
C80' O1 1.465(13)
C80' H80C 0.9700
C80' H80D 0.9700
N1 Y1 2.362(6)
N2 Y2 2.176(5)
N3 Y2 2.315(6)
N4 Y1 2.193(5)
N5 Y1 2.395(5)
N6 Y1 2.398(5)
N7 Y2 2.341(6)
N8 Y2 2.434(5)
O1 Y1 2.388(5)

loop_
_platon_squeeze_void_nr
_platon_squeeze_void_average_x
_platon_squeeze_void_average_y
_platon_squeeze_void_average_z
_platon_squeeze_void_volume
_platon_squeeze_void_count_electrons
_platon_squeeze_void_content
1 -0.012 0.000 0.000 408 119 ' '
2 0.000 0.000 0.500 432 130 ' '
3 0.016 0.426 0.801 16 4 ' '
4 -0.016 0.574 0.199 16 3 ' '
